data_2201356
loop_
_publ_author_name
'He, Zhenliang'
'Zhu, Miaoli'
'Ma, Guibin'

_publ_section_title
;
 1,1-Dimethylbiguanidium tetrabromothallate(III)
;
_journal_issue 11
_journal_name_full 'Acta Crystallographica Section E'
_journal_page_first m647
_journal_page_last m649
_journal_paper_doi 10.1107/S1600536802017853
_journal_volume 58
_journal_year 2002
_chemical_formula_moiety 'C4 H12 N5 1+, Tl Br4 1-'
_chemical_formula_sum 'C4 H12 Br4 N5 Tl'
_chemical_formula_weight 654.20
_chemical_name_common '(C4 H12 N5) [Tl Br4]'
_chemical_name_systematic
;
1,1-Dimethylbiguanidium Tetrabromide-thallium(III)
;
_space_group_IT_number 14
_symmetry_cell_setting monoclinic
_symmetry_space_group_name_Hall '-P 2yn'
_symmetry_space_group_name_H-M 'P 1 21/n 1'
_atom_sites_solution_hydrogens geom
_atom_sites_solution_primary direct
_atom_sites_solution_secondary difmap
_audit_creation_method SHELXL-97
_cell_angle_alpha 90.00
_cell_angle_beta 93.77(3)
_cell_angle_gamma 90.00
_cell_formula_units_Z 4
_cell_length_a 10.191(2)
_cell_length_b 6.9540(14)
_cell_length_c 20.544(4)
_cell_measurement_reflns_used 1370
_cell_measurement_temperature 293(2)
_cell_measurement_theta_max 21.056
_cell_measurement_theta_min 2.294
_cell_volume 1452.8(5)
_computing_cell_refinement 'SAINT (Bruker, 1994-1996)'
_computing_data_collection 'SMART (Bruker, 1998)'
_computing_data_reduction SAINT
_computing_molecular_graphics 'SHELXTL (Sheldrick, 1999)'
_computing_publication_material SHELXTL
_computing_structure_refinement 'SHELXL97 (Sheldrick, 1997)'
_computing_structure_solution 'SHELXS97 (Sheldrick, 1997)'
_diffrn_ambient_temperature 293(2)
_diffrn_measured_fraction_theta_full 0.991
_diffrn_measured_fraction_theta_max 0.991
_diffrn_measurement_device_type 'Bruker SMART5.0 CCD area-detector'
_diffrn_measurement_method \w
_diffrn_radiation_monochromator graphite
_diffrn_radiation_source 'fine-focus sealed tube'
_diffrn_radiation_type MoK\a
_diffrn_radiation_wavelength 0.71073
_diffrn_reflns_av_R_equivalents 0.0727
_diffrn_reflns_av_sigmaI/netI 0.0874
_diffrn_reflns_limit_h_max 11
_diffrn_reflns_limit_h_min -12
_diffrn_reflns_limit_k_max 7
_diffrn_reflns_limit_k_min -8
_diffrn_reflns_limit_l_max 12
_diffrn_reflns_limit_l_min -24
_diffrn_reflns_number 6686
_diffrn_reflns_theta_full 24.80
_diffrn_reflns_theta_max 24.80
_diffrn_reflns_theta_min 1.99
_diffrn_standards_number 0
_exptl_absorpt_coefficient_mu 22.096
_exptl_absorpt_correction_T_max 0.088
_exptl_absorpt_correction_T_min 0.036
_exptl_absorpt_correction_type multi-scan
_exptl_absorpt_process_details '(SADABS; Sheldrick, 1996)'
_exptl_crystal_colour colourless
_exptl_crystal_density_diffrn 2.991
_exptl_crystal_density_method 'not measured'
_exptl_crystal_description block
_exptl_crystal_F_000 1168
_exptl_crystal_size_max 0.23
_exptl_crystal_size_mid 0.11
_exptl_crystal_size_min 0.11
_refine_diff_density_max 1.969
_refine_diff_density_min -1.698
_refine_ls_extinction_method none
_refine_ls_goodness_of_fit_ref 1.008
_refine_ls_hydrogen_treatment constr
_refine_ls_matrix_type full
_refine_ls_number_parameters 129
_refine_ls_number_reflns 2478
_refine_ls_number_restraints 0
_refine_ls_restrained_S_all 1.008
_refine_ls_R_factor_all 0.0830
_refine_ls_R_factor_gt 0.0522
_refine_ls_shift/su_max <0.001
_refine_ls_shift/su_mean 0.000
_refine_ls_structure_factor_coef Fsqd
_refine_ls_weighting_details 'calc w = 1/[\s^2^(Fo^2^)+(0.0365P)^2^] where P = (Fo^2^+2Fc^2^)/3'
_refine_ls_weighting_scheme calc
_refine_ls_wR_factor_gt 0.1039
_refine_ls_wR_factor_ref 0.1101
_reflns_number_gt 1494
_reflns_number_total 2478
_reflns_threshold_expression I>2\s(I)
_cod_data_source_file cf6213.cif
_cod_data_source_block I
_cod_original_sg_symbol_H-M 'P 21/n'
_cod_database_code 2201356
_cod_database_fobs_code 2201356

loop_
_symmetry_equiv_pos_as_xyz
'x, y, z'
'-x+1/2, y+1/2, -z+1/2'
'-x, -y, -z'
'x-1/2, -y-1/2, z-1/2'

loop_
_atom_site_label
_atom_site_fract_x
_atom_site_fract_y
_atom_site_fract_z
_atom_site_U_iso_or_equiv
_atom_site_adp_type
_atom_site_calc_flag
_atom_site_refinement_flags
_atom_site_occupancy
_atom_site_disorder_assembly
_atom_site_disorder_group
_atom_site_type_symbol
Tl1 0.70962(6) 0.49259(8) 0.07178(3) 0.0476(2) Uani d . 1 . . Tl
Br1 0.84605(17) 0.6428(2) -0.02330(7) 0.0569(5) Uani d . 1 . . Br
Br2 0.48134(17) 0.6420(3) 0.07722(9) 0.0708(6) Uani d . 1 . . Br
Br3 0.7919(2) 0.6133(4) 0.17925(9) 0.0999(8) Uani d . 1 . . Br
Br4 0.72811(19) 0.1318(2) 0.06499(9) 0.0780(6) Uani d . 1 . . Br
C1 0.0941(14) 0.6304(19) 0.3138(7) 0.038(4) Uani d . 1 . . C
C2 0.1360(14) 0.7379(19) 0.2084(7) 0.038(3) Uani d . 1 . . C
C3 0.0885(16) 0.873(2) 0.1035(7) 0.061(5) Uani d . 1 . . C
H3A 0.1771 0.8650 0.0904 0.091 Uiso calc R 1 . . H
H3B 0.0472 0.9865 0.0854 0.091 Uiso calc R 1 . . H
H3C 0.0402 0.7614 0.0880 0.091 Uiso calc R 1 . . H
C4 0.0206(18) 1.0435(19) 0.2050(8) 0.072(6) Uani d . 1 . . C
H4A 0.0209 1.0215 0.2511 0.109 Uiso calc R 1 . . H
H4B -0.0685 1.0508 0.1868 0.109 Uiso calc R 1 . . H
H4C 0.0651 1.1621 0.1970 0.109 Uiso calc R 1 . . H
N1 0.0140(13) 0.4890(17) 0.2967(5) 0.062(4) Uani d . 1 . . N
H1A -0.0151 0.4147 0.3260 0.074 Uiso calc R 1 . . H
H1B -0.0096 0.4707 0.2562 0.074 Uiso calc R 1 . . H
N2 0.1178(11) 0.6352(15) 0.3754(5) 0.047(3) Uani d . 1 . . N
H2A 0.0823 0.5519 0.3997 0.056 Uiso calc R 1 . . H
H2B 0.1692 0.7218 0.3927 0.056 Uiso calc R 1 . . H
N3 0.1430(11) 0.7555(15) 0.2729(5) 0.037(3) Uani d . 1 . . N
N4 0.0902(11) 0.8801(15) 0.1734(5) 0.038(3) Uani d . 1 . . N
N5 0.1841(12) 0.5868(16) 0.1763(5) 0.052(3) Uani d . 1 . . N
H5A 0.1834 0.5883 0.1344 0.062 Uiso calc R 1 . . H
H5B 0.2156 0.4891 0.1977 0.062 Uiso calc R 1 . . H

loop_
_atom_site_aniso_label
_atom_site_aniso_U_11
_atom_site_aniso_U_22
_atom_site_aniso_U_33
_atom_site_aniso_U_12
_atom_site_aniso_U_13
_atom_site_aniso_U_23
Tl1 0.0453(4) 0.0570(4) 0.0398(4) 0.0032(3) -0.0037(2) 0.0059(3)
Br1 0.0626(12) 0.0646(11) 0.0420(10) -0.0041(9) -0.0080(8) 0.0074(8)
Br2 0.0521(12) 0.0772(13) 0.0809(13) 0.0087(9) -0.0119(9) -0.0306(10)
Br3 0.0772(16) 0.171(2) 0.0482(12) -0.0246(15) -0.0184(10) 0.0032(12)
Br4 0.0807(15) 0.0556(11) 0.0993(16) 0.0131(10) 0.0172(12) 0.0223(10)
C1 0.044(10) 0.033(8) 0.036(9) -0.002(7) 0.003(7) 0.002(7)
C2 0.040(10) 0.028(8) 0.047(10) -0.011(7) 0.003(7) -0.007(7)
C3 0.088(14) 0.058(11) 0.036(10) 0.014(10) -0.005(9) 0.016(8)
C4 0.108(17) 0.041(11) 0.065(12) 0.010(9) -0.027(11) 0.001(8)
N1 0.081(11) 0.073(9) 0.029(7) -0.032(8) -0.014(6) 0.009(7)
N2 0.070(10) 0.053(8) 0.016(6) -0.021(7) -0.005(6) 0.003(5)
N3 0.046(8) 0.038(7) 0.027(7) -0.009(6) -0.002(6) -0.007(5)
N4 0.052(9) 0.033(7) 0.026(7) 0.003(6) -0.008(6) -0.004(5)
N5 0.094(11) 0.046(7) 0.015(6) 0.008(7) -0.003(6) 0.001(5)

loop_
_atom_type_symbol
_atom_type_description
_atom_type_scat_dispersion_real
_atom_type_scat_dispersion_imag
_atom_type_scat_source
C C 0.0033 0.0016 'International Tables Vol C Tables 4.2.6.8 and 6.1.1.4'
H H 0.0000 0.0000 'International Tables Vol C Tables 4.2.6.8 and 6.1.1.4'
N N 0.0061 0.0033 'International Tables Vol C Tables 4.2.6.8 and 6.1.1.4'
Br Br -0.2901 2.4595 'International Tables Vol C Tables 4.2.6.8 and 6.1.1.4'
Tl Tl -2.8358 9.6688 'International Tables Vol C Tables 4.2.6.8 and 6.1.1.4'

loop_
_geom_angle_atom_site_label_1
_geom_angle_atom_site_label_2
_geom_angle_atom_site_label_3
_geom_angle
_geom_angle_publ_flag
Br3 Tl1 Br4 111.55(8) y
Br3 Tl1 Br2 94.56(8) y
Br4 Tl1 Br2 118.58(6) y
Br3 Tl1 Br1 111.02(7) y
Br4 Tl1 Br1 107.64(6) y
Br2 Tl1 Br1 112.97(6) y
N2 C1 N1 111.1(12) y
N2 C1 N3 123.8(13) y
N1 C1 N3 125.1(13) y
N4 C2 N3 118.6(12) y
N4 C2 N5 117.0(13) y
N3 C2 N5 124.2(13) y
N4 C3 H3A 109.5 n
N4 C3 H3B 109.5 n
H3A C3 H3B 109.5 n
N4 C3 H3C 109.5 n
H3A C3 H3C 109.5 n
H3B C3 H3C 109.5 n
N4 C4 H4A 109.5 n
N4 C4 H4B 109.5 n
H4A C4 H4B 109.5 n
N4 C4 H4C 109.5 n
H4A C4 H4C 109.5 n
H4B C4 H4C 109.5 n
C1 N1 H1A 120.0 n
C1 N1 H1B 120.0 n
H1A N1 H1B 120.0 n
C1 N2 H2A 120.0 n
C1 N2 H2B 120.0 n
H2A N2 H2B 120.0 n
C2 N3 C1 124.9(11) y
C2 N4 C3 120.6(11) y
C2 N4 C4 120.0(12) y
C3 N4 C4 118.8(11) y
C2 N5 H5A 120.0 n
C2 N5 H5B 120.0 n
H5A N5 H5B 120.0 n

loop_
_geom_bond_atom_site_label_1
_geom_bond_atom_site_label_2
_geom_bond_site_symmetry_2
_geom_bond_distance
_geom_bond_publ_flag
Tl1 Br3 . 2.457(2) y
Tl1 Br4 . 2.5207(19) y
Tl1 Br2 . 2.5570(18) y
Tl1 Br1 . 2.6827(17) y
C1 N2 . 1.272(15) y
C1 N1 . 1.311(16) y
C1 N3 . 1.329(15) y
C2 N4 . 1.291(16) y
C2 N3 . 1.329(15) y
C2 N5 . 1.351(15) y
C3 N4 . 1.436(15) y
C3 H3A . 0.960 n
C3 H3B . 0.960 n
C3 H3C . 0.960 n
C4 N4 . 1.508(17) y
C4 H4A . 0.960 n
C4 H4B . 0.960 n
C4 H4C . 0.960 n
N1 H1A . 0.860 n
N1 H1B . 0.860 n
N2 H2A . 0.860 n
N2 H2B . 0.860 n
N5 H5A . 0.860 n
N5 H5B . 0.860 n

loop_
_geom_hbond_atom_site_label_D
_geom_hbond_atom_site_label_H
_geom_hbond_atom_site_label_A
_geom_hbond_site_symmetry_A
_geom_hbond_distance_DH
_geom_hbond_distance_HA
_geom_hbond_distance_DA
_geom_hbond_angle_DHA
_geom_hbond_publ_flag
N1 H1B N5 . 0.86 2.77 3.188(16) 112 y
N5 H5B N3 2_545 0.86 2.23 3.042(15) 158 y
N5 H5A Br1 3_665 0.86 2.79 3.520(11) 143 y
N2 H2B Br1 4_576 0.86 2.59 3.390(11) 155 y
N2 H2A Br2 2_545 0.86 2.97 3.723(10) 148 y
N1 H1B Br3 1_455 0.86 2.67 3.312(12) 132 y
N1 H1A Br2 2_545 0.86 2.75 3.538(11) 153 y

loop_
_geom_torsion_atom_site_label_1
_geom_torsion_atom_site_label_2
_geom_torsion_atom_site_label_3
_geom_torsion_atom_site_label_4
_geom_torsion
_geom_torsion_publ_flag
N4 C2 N3 C1 127.9(14) y
N5 C2 N3 C1 -58(2) y
N2 C1 N3 C2 169.6(14) y
N1 C1 N3 C2 -12(2) y
N3 C2 N4 C3 176.0(13) n
N5 C2 N4 C3 2(2) n
N3 C2 N4 C4 -13(2) n
N5 C2 N4 C4 172.9(13) n
